data_1521816
loop_
_publ_author_name
'Ranjan, R.'
'Pandey, D.'
'Siruguri, V.'
'Krishna, P.S.R.'
'Paranjpe, S.K.'

_publ_section_title
;
 Novel structural features and phase transition behaviour of (Sr1-x Cax)
 Ti O3 : I. Neutron diffraction study
;
_journal_name_full 'Journal of Physics: Condensed Matter'
_journal_page_first 2233
_journal_page_last 2246
_journal_volume 11
_journal_year 1999
_chemical_formula_sum 'Ca0.12 O3 Sr0.88 Ti'
_chemical_name_systematic '(Sr0.88 Ca0.12) Ti O3'
_space_group_IT_number 62
_symmetry_space_group_name_Hall '-P 2c 2ab'
_symmetry_space_group_name_H-M 'P b n m'
_cell_angle_alpha 90
_cell_angle_beta 90
_cell_angle_gamma 90
_cell_formula_units_Z 4
_cell_length_a 5.552
_cell_length_b 5.546
_cell_length_c 7.836
_cell_volume 241.281
_citation_journal_id_ASTM JCOMEL
_cod_data_source_file Ranjan_JCOMEL_1999_75.cif
_cod_data_source_block Ca0.12O3Sr0.88Ti1
_cod_original_cell_volume 241.2813
_cod_original_sg_symbol_Hall '-P 2ac 2n (z,x,y)'
_cod_original_formula_sum 'Ca0.12 O3 Sr0.88 Ti1'
_cod_database_code 1521816

loop_
_symmetry_equiv_pos_as_xyz
x,y,z
x+1/2,-y+1/2,-z
-x+1/2,y+1/2,-z+1/2
-x,-y,z+1/2
-x,-y,-z
-x-1/2,y-1/2,z
x-1/2,-y-1/2,z-1/2
x,y,-z-1/2

loop_
_atom_site_label
_atom_site_type_symbol
_atom_site_fract_x
_atom_site_fract_y
_atom_site_fract_z
_atom_site_occupancy
_atom_site_U_iso_or_equiv
Sr1 Sr+2 -0.002 0.51 0.25 0.88 0.0
Ca1 Ca+2 -0.002 0.51 0.25 0.122 0.0
O2 O-2 0.244 0.254 0.008 0.995 0.0
O1 O-2 -0.024 -0.005 0.25 1.01 0.0
Ti1 Ti+4 0 0 0 1 0.0
